data_7248069
loop_
_publ_author_name
'Lu, Zu-Jia'
'Wang, Ting-Wei'
'Sun, Mou'
'Xu, Mei-Qi'
'Zhang, Chao'
'Yi, Zhen-Xin'
'Zhang, Jian-Guo'

_publ_section_title
;
 Synthesis of energetic coordination compounds based on pyrazole and
 4-chloropyrazole via co-melting crystallization method
;
_journal_issue 8
_journal_name_full CrystEngComm
_journal_page_first 1178
_journal_page_last 1188
_journal_paper_doi 10.1039/D3CE01182H
_journal_volume 26
_journal_year 2024
_chemical_formula_moiety 'C12 H12 Cl4 Cu N8, 2(N O3)'
_chemical_formula_sum 'C12 H12 Cl4 Cu N10 O6'
_chemical_formula_weight 597.66
_space_group_crystal_system monoclinic
_space_group_IT_number 15
_space_group_name_Hall '-C 2yc'
_space_group_name_H-M_alt 'C 1 2/c 1'
_atom_sites_solution_hydrogens geom
_audit_block_doi 10.5517/ccdc.csd.cc2h8734
_audit_creation_date 2023-10-18
_audit_creation_method
;
Olex2 1.5
(compiled 2022.04.07 svn.rca3783a0 for OlexSys, GUI svn.r6498)
;
_audit_update_record
;
2023-10-18 deposited with the CCDC.	2024-01-15 downloaded from the CCDC.
;
_cell_angle_alpha 90
_cell_angle_beta 102.767(3)
_cell_angle_gamma 90
_cell_formula_units_Z 8
_cell_length_a 38.031(3)
_cell_length_b 7.9094(8)
_cell_length_c 14.7249(11)
_cell_measurement_reflns_used 3735
_cell_measurement_temperature 293(2)
_cell_measurement_theta_max 28.228
_cell_measurement_theta_min 2.197
_cell_volume 4319.8(6)
_computing_cell_refinement 'Bruker SMART'
_computing_data_collection 'Bruker SMART'
_computing_data_reduction 'Bruker SAINT'
_computing_molecular_graphics 'Olex2 1.5 (Dolomanov et al., 2009)'
_computing_publication_material 'Olex2 1.5 (Dolomanov et al., 2009)'
_computing_structure_refinement 'SHELXL 2018/3 (Sheldrick, 2015)'
_computing_structure_solution 'olex2.solve 1.3 (Bourhis et al., 2015)'
_diffrn_ambient_temperature 293(2)
_diffrn_measured_fraction_theta_full 0.997
_diffrn_measured_fraction_theta_max 0.997
_diffrn_measurement_device_type 'CCD area detector'
_diffrn_measurement_method 'phi and omega scans'
_diffrn_radiation_type MoK\a
_diffrn_radiation_wavelength 0.71073
_diffrn_reflns_av_R_equivalents 0.0494
_diffrn_reflns_av_unetI/netI 0.0560
_diffrn_reflns_Laue_measured_fraction_full 0.997
_diffrn_reflns_Laue_measured_fraction_max 0.997
_diffrn_reflns_limit_h_max 43
_diffrn_reflns_limit_h_min -45
_diffrn_reflns_limit_k_max 9
_diffrn_reflns_limit_k_min -7
_diffrn_reflns_limit_l_max 17
_diffrn_reflns_limit_l_min -11
_diffrn_reflns_number 10045
_diffrn_reflns_point_group_measured_fraction_full 0.997
_diffrn_reflns_point_group_measured_fraction_max 0.997
_diffrn_reflns_theta_full 25.018
_diffrn_reflns_theta_max 25.018
_diffrn_reflns_theta_min 2.196
_diffrn_source 'fine-focus sealed tube'
_exptl_absorpt_coefficient_mu 1.561
_exptl_absorpt_correction_T_max 0.8228
_exptl_absorpt_correction_T_min 0.6779
_exptl_absorpt_correction_type multi-scan
_exptl_absorpt_process_details sadabs
_exptl_crystal_colour blue
_exptl_crystal_density_diffrn 1.838
_exptl_crystal_density_meas 1.838
_exptl_crystal_density_method 'not measured'
_exptl_crystal_description Block
_exptl_crystal_F_000 2392
_exptl_crystal_size_max 0.27
_exptl_crystal_size_mid 0.2
_exptl_crystal_size_min 0.13
_refine_diff_density_max 1.554
_refine_diff_density_min -0.682
_refine_diff_density_rms 0.113
_refine_ls_extinction_method none
_refine_ls_goodness_of_fit_ref 1.125
_refine_ls_hydrogen_treatment constr
_refine_ls_matrix_type full
_refine_ls_number_parameters 336
_refine_ls_number_reflns 3800
_refine_ls_number_restraints 173
_refine_ls_restrained_S_all 1.128
_refine_ls_R_factor_all 0.0916
_refine_ls_R_factor_gt 0.0759
_refine_ls_shift/su_max 0.000
_refine_ls_shift/su_mean 0.000
_refine_ls_structure_factor_coef Fsqd
_refine_ls_weighting_details 'w=1/[\s^2^(Fo^2^)+(0.0522P)^2^+63.8785P] where P=(Fo^2^+2Fc^2^)/3'
_refine_ls_weighting_scheme calc
_refine_ls_wR_factor_gt 0.1873
_refine_ls_wR_factor_ref 0.1943
_reflns_Friedel_coverage 0.000
_reflns_number_gt 3015
_reflns_number_total 3800
_reflns_threshold_expression 'I > 2\s(I)'
_cod_data_source_file d3ce01182h2.cif
_cod_data_source_block 220703f
_cod_depositor_comments 'Adding full bibliography for 7248065--7248069.cif.'
_cod_original_cell_volume 4319.8(7)
_cod_database_code 7248069
_shelx_shelxl_version_number 2018/3
_shelx_space_group_comment
;
The symmetry employed for this shelxl refinement is uniquely defined
by the following loop, which should always be used as a source of
symmetry information in preference to the above space-group names.
They are only intended as comments.
;
_shelx_estimated_absorpt_t_max 0.823
_shelx_estimated_absorpt_t_min 0.678
_olex2_refinement_description
;
1. Fixed Uiso
 At 1.2 times of:
  All C(H) groups, All N(H) groups
2. Restrained distances
 O1-O2' = O2'-O3' = O3'-O1 = O4'-O5' = O5'-O6 = O6-O4'
 2.15 with sigma of 0.02
 N9-O2' = N9-O3' = N10-O4' = N10-O5
 1.21 with sigma of 0.01
3. Restrained planarity
 N10, O4', O5', O6
 with sigma of 0.02
4. Uiso/Uaniso restraints and constraints
O1 \\sim O2 \\sim O3 \\sim O4 \\sim O5 \\sim O6 \\sim O2' \\sim O3' \\sim O4'
\\sim O5': within 3.8A with sigma of 0.02 and sigma for terminal atoms of 0.04
within 3.8A
5. Others
 Sof(O2')=Sof(O3')=1-FVAR(1)
 Sof(O2)=Sof(O3)=FVAR(1)
 Sof(O4')=Sof(O5')=1-FVAR(2)
 Sof(O4)=Sof(O5)=FVAR(2)
6.a Aromatic/amide H refined with riding coordinates:
 N2(H2), N4(H4), N6(H6), N8(H8), C1(H1), C3(H3), C4(H4A), C6(H6A), C7(H7),
 C9(H9), C10(H10), C12(H12)
;
_olex2_submission_special_instructions 'No special instructions were received'

loop_
_space_group_symop_operation_xyz
'x, y, z'
'-x, y, -z+1/2'
'x+1/2, y+1/2, z'
'-x+1/2, y+1/2, -z+1/2'
'-x, -y, -z'
'x, -y, z-1/2'
'-x+1/2, -y+1/2, -z'
'x+1/2, -y+1/2, z-1/2'

loop_
_atom_site_label
_atom_site_type_symbol
_atom_site_fract_x
_atom_site_fract_y
_atom_site_fract_z
_atom_site_U_iso_or_equiv
_atom_site_adp_type
_atom_site_occupancy
_atom_site_site_symmetry_order
_atom_site_calc_flag
_atom_site_refinement_flags_posn
_atom_site_refinement_flags_adp
_atom_site_refinement_flags_occupancy
_atom_site_disorder_assembly
_atom_site_disorder_group
Cu1 Cu 0.37862(2) 0.75934(11) 0.43428(6) 0.0369(3) Uani 1 1 d . . . . .
Cl1 Cl 0.49315(6) 1.1998(3) 0.61780(17) 0.0664(7) Uani 1 1 d . . . . .
Cl2 Cl 0.26149(6) 0.8857(3) 0.6134(2) 0.0706(7) Uani 1 1 d . . . . .
Cl3 Cl 0.48974(7) 0.3054(3) 0.37295(18) 0.0718(7) Uani 1 1 d . . . . .
Cl4 Cl 0.25174(7) 0.6461(4) 0.1456(2) 0.0829(9) Uani 1 1 d . . . . .
N1 N 0.41649(16) 0.8833(8) 0.5254(4) 0.0370(14) Uani 1 1 d . . . . .
N2 N 0.41740(16) 0.8873(8) 0.6163(4) 0.0425(15) Uani 1 1 d . . . . .
H2 H 0.403064 0.830337 0.642333 0.051 Uiso 1 1 calc R U . . .
N3 N 0.34129(15) 0.8639(8) 0.4912(4) 0.0370(14) Uani 1 1 d . . . . .
N4 N 0.33958(18) 1.0272(8) 0.5107(5) 0.0501(18) Uani 1 1 d . . . . .
H4 H 0.354070 1.101984 0.497380 0.060 Uiso 1 1 calc R U . . .
N5 N 0.41536(16) 0.6324(8) 0.3826(4) 0.0379(14) Uani 1 1 d . . . . .
N6 N 0.41583(16) 0.6278(8) 0.2917(4) 0.0430(15) Uani 1 1 d . . . . .
H6 H 0.401755 0.686529 0.249610 0.052 Uiso 1 1 calc R U . . .
N7 N 0.33948(17) 0.6626(8) 0.3359(4) 0.0395(14) Uani 1 1 d . . . . .
N8 N 0.33748(18) 0.5002(8) 0.3107(5) 0.0477(16) Uani 1 1 d . . . . .
H8 H 0.353047 0.424722 0.334748 0.057 Uiso 1 1 calc R U . . .
N9 N 0.37624(19) 0.1159(9) 0.3066(5) 0.056(2) Uani 1 1 d D . . . .
N10 N 0.37435(19) 0.4137(10) 0.5581(5) 0.063(2) Uani 1 1 d D . . . .
O1 O 0.3781(2) 0.2126(8) 0.2435(5) 0.078(2) Uani 1 1 d D U . . .
O2 O 0.3857(5) -0.0283(17) 0.3116(15) 0.047(4) Uani 0.671(14) 1 d . U P A 1
O3 O 0.3736(3) 0.2035(12) 0.3796(6) 0.063(3) Uani 0.671(14) 1 d . U P A 1
O4 O 0.3835(3) 0.2998(10) 0.6101(6) 0.073(3) Uani 0.747(12) 1 d . U P B 1
O5 O 0.3424(2) 0.4189(11) 0.5107(7) 0.074(3) Uani 0.747(12) 1 d D U P B 1
O6 O 0.38929(17) 0.5520(7) 0.5616(4) 0.0587(16) Uani 1 1 d D U . . .
O2' O 0.3936(11) -0.016(4) 0.315(4) 0.064(10) Uani 0.329(14) 1 d D U P A 2
O3' O 0.3451(4) 0.107(2) 0.3225(14) 0.062(6) Uani 0.329(14) 1 d D U P A 2
O4' O 0.3743(6) 0.321(2) 0.4876(11) 0.055(6) Uani 0.253(12) 1 d D U P B 2
O5' O 0.3605(7) 0.356(3) 0.6181(15) 0.100(9) Uani 0.253(12) 1 d D U P B 2
C1 C 0.44234(19) 0.9876(9) 0.5139(5) 0.0380(17) Uani 1 1 d . . . . .
H1 H 0.448375 1.011048 0.457368 0.046 Uiso 1 1 calc R U . . .
C2 C 0.4587(2) 1.0551(9) 0.5971(5) 0.0384(17) Uani 1 1 d . . . . .
C3 C 0.4427(2) 0.9881(10) 0.6616(5) 0.0451(19) Uani 1 1 d . . . . .
H3 H 0.448356 1.009050 0.725348 0.054 Uiso 1 1 calc R U . . .
C4 C 0.3151(2) 0.7940(10) 0.5236(6) 0.0463(19) Uani 1 1 d . . . . .
H4A H 0.309512 0.679412 0.519974 0.056 Uiso 1 1 calc R U . . .
C5 C 0.29720(19) 0.9144(10) 0.5634(6) 0.0426(18) Uani 1 1 d . . . . .
C6 C 0.3133(2) 1.0621(10) 0.5526(6) 0.049(2) Uani 1 1 d . . . . .
H6A H 0.307053 1.168274 0.571119 0.059 Uiso 1 1 calc R U . . .
C7 C 0.4403(2) 0.5251(10) 0.4221(5) 0.0408(17) Uani 1 1 d . . . . .
H7 H 0.446414 0.501120 0.485468 0.049 Uiso 1 1 calc R U . . .
C8 C 0.4562(2) 0.4529(9) 0.3560(5) 0.0386(17) Uani 1 1 d . . . . .
C9 C 0.4404(2) 0.5229(10) 0.2749(5) 0.0443(18) Uani 1 1 d . . . . .
H9 H 0.445763 0.501429 0.217330 0.053 Uiso 1 1 calc R U . . .
C10 C 0.3108(2) 0.7337(10) 0.2837(6) 0.0475(19) Uani 1 1 d . . . . .
H10 H 0.304813 0.847450 0.285816 0.057 Uiso 1 1 calc R U . . .
C11 C 0.2908(2) 0.6167(11) 0.2258(6) 0.0459(19) Uani 1 1 d . . . . .
C12 C 0.3089(2) 0.4701(12) 0.2448(6) 0.057(2) Uani 1 1 d . . . . .
H12 H 0.302320 0.366334 0.216367 0.068 Uiso 1 1 calc R U . . .

loop_
_atom_site_aniso_label
_atom_site_aniso_U_11
_atom_site_aniso_U_22
_atom_site_aniso_U_33
_atom_site_aniso_U_23
_atom_site_aniso_U_13
_atom_site_aniso_U_12
Cu1 0.0301(5) 0.0406(5) 0.0392(5) -0.0104(4) 0.0058(4) -0.0031(4)
Cl1 0.0634(14) 0.0755(16) 0.0572(13) -0.0075(12) 0.0065(11) -0.0399(12)
Cl2 0.0548(13) 0.0742(16) 0.0951(19) 0.0160(14) 0.0432(14) 0.0067(12)
Cl3 0.0769(16) 0.0733(16) 0.0707(16) 0.0084(13) 0.0282(13) 0.0387(13)
Cl4 0.0614(15) 0.098(2) 0.0708(17) 0.0129(15) -0.0246(13) -0.0193(14)
N1 0.036(3) 0.044(3) 0.033(3) -0.007(3) 0.012(3) -0.003(3)
N2 0.042(4) 0.054(4) 0.035(3) -0.001(3) 0.016(3) -0.015(3)
N3 0.030(3) 0.041(3) 0.039(3) -0.005(3) 0.007(3) -0.003(3)
N4 0.053(4) 0.035(3) 0.070(5) -0.009(3) 0.030(4) -0.007(3)
N5 0.035(3) 0.046(4) 0.031(3) -0.001(3) 0.003(3) 0.005(3)
N6 0.038(3) 0.056(4) 0.034(3) 0.006(3) 0.007(3) 0.009(3)
N7 0.044(4) 0.035(3) 0.042(4) -0.007(3) 0.012(3) -0.006(3)
N8 0.047(4) 0.037(3) 0.053(4) -0.003(3) -0.003(3) -0.002(3)
N9 0.065(5) 0.055(5) 0.061(5) 0.015(4) 0.039(4) 0.023(4)
N10 0.084(6) 0.063(5) 0.035(4) 0.004(4) -0.003(4) -0.032(5)
O1 0.123(6) 0.048(4) 0.085(5) 0.013(3) 0.068(5) 0.026(4)
O2 0.057(8) 0.033(6) 0.051(7) 0.002(5) 0.012(7) -0.002(5)
O3 0.095(7) 0.054(5) 0.045(5) -0.002(4) 0.026(5) 0.019(5)
O4 0.115(8) 0.029(4) 0.049(5) 0.010(4) -0.036(5) -0.008(4)
O5 0.080(7) 0.055(5) 0.078(6) 0.002(5) -0.001(5) -0.008(5)
O6 0.071(4) 0.044(3) 0.063(4) -0.004(3) 0.018(3) -0.012(3)
O2' 0.056(16) 0.053(15) 0.078(15) 0.003(13) 0.001(13) 0.005(13)
O3' 0.066(10) 0.052(10) 0.078(11) 0.011(9) 0.039(9) 0.006(8)
O4' 0.059(11) 0.077(11) 0.032(10) -0.025(9) 0.017(8) -0.037(9)
O5' 0.117(18) 0.094(17) 0.083(16) -0.001(15) 0.005(16) -0.012(16)
C1 0.037(4) 0.045(4) 0.032(4) -0.003(3) 0.010(3) -0.013(3)
C2 0.042(4) 0.035(4) 0.038(4) -0.004(3) 0.008(3) -0.009(3)
C3 0.049(5) 0.056(5) 0.029(4) -0.009(4) 0.004(3) -0.018(4)
C4 0.038(4) 0.043(4) 0.060(5) 0.003(4) 0.014(4) -0.002(3)
C5 0.032(4) 0.049(5) 0.048(5) 0.006(4) 0.013(3) 0.003(3)
C6 0.045(5) 0.045(5) 0.063(5) -0.012(4) 0.026(4) -0.004(4)
C7 0.046(4) 0.045(4) 0.030(4) 0.004(3) 0.004(3) 0.005(4)
C8 0.040(4) 0.036(4) 0.041(4) -0.003(3) 0.010(3) 0.002(3)
C9 0.043(4) 0.055(5) 0.037(4) -0.006(4) 0.015(3) -0.003(4)
C10 0.042(4) 0.045(4) 0.051(5) -0.001(4) 0.003(4) 0.002(4)
C11 0.042(4) 0.052(5) 0.041(4) -0.002(4) 0.001(3) -0.012(4)
C12 0.059(5) 0.053(5) 0.051(5) -0.017(4) -0.003(4) -0.016(4)

loop_
_atom_type_symbol
_atom_type_description
_atom_type_scat_dispersion_real
_atom_type_scat_dispersion_imag
_atom_type_scat_source
C C 0.0033 0.0016 'International Tables Vol C Tables 4.2.6.8 and 6.1.1.4'
H H 0.0000 0.0000 'International Tables Vol C Tables 4.2.6.8 and 6.1.1.4'
N N 0.0061 0.0033 'International Tables Vol C Tables 4.2.6.8 and 6.1.1.4'
O O 0.0106 0.0060 'International Tables Vol C Tables 4.2.6.8 and 6.1.1.4'
Cl Cl 0.1484 0.1585 'International Tables Vol C Tables 4.2.6.8 and 6.1.1.4'
Cu Cu 0.3201 1.2651 'International Tables Vol C Tables 4.2.6.8 and 6.1.1.4'

loop_
_geom_angle_atom_site_label_1
_geom_angle_atom_site_label_2
_geom_angle_atom_site_label_3
_geom_angle
_geom_angle_site_symmetry_1
_geom_angle_site_symmetry_3
_geom_angle_publ_flag
N1 Cu1 N5 92.4(2) . . ?
N3 Cu1 N1 89.3(2) . . ?
N3 Cu1 N5 174.4(3) . . ?
N3 Cu1 N7 88.7(2) . . ?
N7 Cu1 N1 173.1(3) . . ?
N7 Cu1 N5 90.2(2) . . ?
N2 N1 Cu1 122.8(5) . . ?
C1 N1 Cu1 131.8(5) . . ?
C1 N1 N2 105.0(6) . . ?
N1 N2 H2 123.9 . . ?
C3 N2 N1 112.3(6) . . ?
C3 N2 H2 123.9 . . ?
N4 N3 Cu1 124.8(5) . . ?
C4 N3 Cu1 130.3(5) . . ?
C4 N3 N4 104.7(6) . . ?
N3 N4 H4 123.7 . . ?
C6 N4 N3 112.6(6) . . ?
C6 N4 H4 123.7 . . ?
N6 N5 Cu1 123.8(5) . . ?
C7 N5 Cu1 130.9(5) . . ?
C7 N5 N6 104.9(6) . . ?
N5 N6 H6 124.1 . . ?
C9 N6 N5 111.8(6) . . ?
C9 N6 H6 124.1 . . ?
N8 N7 Cu1 124.1(5) . . ?
C10 N7 Cu1 130.8(5) . . ?
C10 N7 N8 105.1(6) . . ?
N7 N8 H8 124.2 . . ?
C12 N8 N7 111.6(7) . . ?
C12 N8 H8 124.2 . . ?
O1 N9 O3 108.9(7) . . ?
O1 N9 O2' 119.5(18) . . ?
O1 N9 O3' 113.1(10) . . ?
O2 N9 O1 125.5(11) . . ?
O2 N9 O3 122.3(12) . . ?
O2' N9 O3' 116.2(16) . . ?
O4 N10 O5 119.4(9) . . ?
O4 N10 O6 125.7(7) . . ?
O6 N10 O5 112.0(8) . . ?
O6 N10 O4' 117.8(10) . . ?
O5' N10 O6 125.1(13) . . ?
O5' N10 O4' 117.1(14) . . ?
N1 C1 H1 125.2 . . ?
N1 C1 C2 109.6(6) . . ?
C2 C1 H1 125.2 . . ?
C1 C2 Cl1 127.1(6) . . ?
C3 C2 Cl1 125.7(6) . . ?
C3 C2 C1 107.2(6) . . ?
N2 C3 C2 105.9(6) . . ?
N2 C3 H3 127.0 . . ?
C2 C3 H3 127.0 . . ?
N3 C4 H4A 124.8 . . ?
N3 C4 C5 110.4(7) . . ?
C5 C4 H4A 124.8 . . ?
C4 C5 Cl2 127.7(6) . . ?
C6 C5 Cl2 126.6(6) . . ?
C6 C5 C4 105.7(7) . . ?
N4 C6 C5 106.7(7) . . ?
N4 C6 H6A 126.7 . . ?
C5 C6 H6A 126.7 . . ?
N5 C7 H7 125.0 . . ?
N5 C7 C8 110.0(7) . . ?
C8 C7 H7 125.0 . . ?
C7 C8 Cl3 127.6(6) . . ?
C9 C8 Cl3 126.0(6) . . ?
C9 C8 C7 106.3(7) . . ?
N6 C9 C8 106.9(7) . . ?
N6 C9 H9 126.5 . . ?
C8 C9 H9 126.5 . . ?
N7 C10 H10 124.8 . . ?
N7 C10 C11 110.4(7) . . ?
C11 C10 H10 124.8 . . ?
C10 C11 Cl4 128.3(7) . . ?
C12 C11 Cl4 126.3(6) . . ?
C12 C11 C10 105.4(7) . . ?
N8 C12 C11 107.4(7) . . ?
N8 C12 H12 126.3 . . ?
C11 C12 H12 126.3 . . ?

loop_
_geom_bond_atom_site_label_1
_geom_bond_atom_site_label_2
_geom_bond_distance
_geom_bond_site_symmetry_2
_geom_bond_publ_flag
Cu1 N1 1.995(6) . ?
Cu1 N3 1.982(6) . ?
Cu1 N5 2.002(6) . ?
Cu1 N7 1.987(6) . ?
Cl1 C2 1.716(7) . ?
Cl2 C5 1.697(7) . ?
Cl3 C8 1.707(7) . ?
Cl4 C11 1.698(8) . ?
N1 N2 1.332(8) . ?
N1 C1 1.323(9) . ?
N2 H2 0.8600 . ?
N2 C3 1.312(9) . ?
N3 N4 1.328(8) . ?
N3 C4 1.317(9) . ?
N4 H4 0.8600 . ?
N4 C6 1.314(10) . ?
N5 N6 1.343(8) . ?
N5 C7 1.309(9) . ?
N6 H6 0.8600 . ?
N6 C9 1.314(10) . ?
N7 N8 1.334(9) . ?
N7 C10 1.315(10) . ?
N8 H8 0.8600 . ?
N8 C12 1.309(10) . ?
N9 O1 1.218(9) . ?
N9 O2 1.192(14) . ?
N9 O3 1.301(11) . ?
N9 O2' 1.226(10) . ?
N9 O3' 1.258(9) . ?
N10 O4 1.184(10) . ?
N10 O5 1.262(8) . ?
N10 O6 1.229(8) . ?
N10 O4' 1.270(9) . ?
N10 O5' 1.214(18) . ?
C1 H1 0.9300 . ?
C1 C2 1.354(10) . ?
C2 C3 1.345(10) . ?
C3 H3 0.9300 . ?
C4 H4A 0.9300 . ?
C4 C5 1.375(11) . ?
C5 C6 1.344(11) . ?
C6 H6A 0.9300 . ?
C7 H7 0.9300 . ?
C7 C8 1.377(10) . ?
C8 C9 1.333(11) . ?
C9 H9 0.9300 . ?
C10 H10 0.9300 . ?
C10 C11 1.368(11) . ?
C11 C12 1.346(12) . ?
C12 H12 0.9300 . ?

loop_
_geom_torsion_atom_site_label_1
_geom_torsion_atom_site_label_2
_geom_torsion_atom_site_label_3
_geom_torsion_atom_site_label_4
_geom_torsion
_geom_torsion_site_symmetry_1
_geom_torsion_site_symmetry_2
_geom_torsion_site_symmetry_3
_geom_torsion_site_symmetry_4
_geom_torsion_publ_flag
Cu1 N1 N2 C3 -174.4(5) . . . . ?
Cu1 N1 C1 C2 172.9(5) . . . . ?
Cu1 N3 N4 C6 -176.7(6) . . . . ?
Cu1 N3 C4 C5 175.5(5) . . . . ?
Cu1 N5 N6 C9 -173.8(5) . . . . ?
Cu1 N5 C7 C8 172.1(5) . . . . ?
Cu1 N7 N8 C12 179.6(6) . . . . ?
Cu1 N7 C10 C11 -179.1(5) . . . . ?
Cl1 C2 C3 N2 178.6(6) . . . . ?
Cl2 C5 C6 N4 -179.9(6) . . . . ?
Cl3 C8 C9 N6 179.3(6) . . . . ?
Cl4 C11 C12 N8 -179.8(6) . . . . ?
N1 N2 C3 C2 0.9(10) . . . . ?
N1 C1 C2 Cl1 -178.8(6) . . . . ?
N1 C1 C2 C3 0.9(9) . . . . ?
N2 N1 C1 C2 -0.3(9) . . . . ?
N3 N4 C6 C5 1.4(10) . . . . ?
N3 C4 C5 Cl2 179.5(6) . . . . ?
N3 C4 C5 C6 1.0(10) . . . . ?
N4 N3 C4 C5 -0.1(9) . . . . ?
N5 N6 C9 C8 1.3(9) . . . . ?
N5 C7 C8 Cl3 -179.6(6) . . . . ?
N5 C7 C8 C9 1.2(9) . . . . ?
N6 N5 C7 C8 -0.4(8) . . . . ?
N7 N8 C12 C11 -0.7(10) . . . . ?
N7 C10 C11 Cl4 -179.9(6) . . . . ?
N7 C10 C11 C12 -0.3(10) . . . . ?
N8 N7 C10 C11 -0.1(9) . . . . ?
C1 N1 N2 C3 -0.4(9) . . . . ?
C1 C2 C3 N2 -1.1(9) . . . . ?
C4 N3 N4 C6 -0.8(10) . . . . ?
C4 C5 C6 N4 -1.4(10) . . . . ?
C7 N5 N6 C9 -0.6(9) . . . . ?
C7 C8 C9 N6 -1.5(9) . . . . ?
C10 N7 N8 C12 0.5(9) . . . . ?
C10 C11 C12 N8 0.6(10) . . . . ?
